data_7247086
loop_
_publ_author_name
'Liu, Xiaoting'
'Cui, Jingliang'
'Zeng, Qun'
'Fang, Liwen'
'Liang, Peng-Yu'
'Zhou, Pan-Pan'
'Parkin, Sean'
'Li, Tonglei'
'Ruan, Shigang'
'Long, Sihui'

_publ_section_title
;
 Solvatomorphism and first-time observation of acid--acid catemer in
 4-phenylamino-benzoic acids
;
_journal_issue 30
_journal_name_full 'RSC Advances'
_journal_page_first 21021
_journal_page_last 21035
_journal_paper_doi 10.1039/D3RA04102F
_journal_volume 13
_journal_year 2023
_chemical_formula_moiety 'C15 H15 N O2'
_chemical_formula_sum 'C15 H15 N O2'
_chemical_formula_weight 241.28
_space_group_crystal_system triclinic
_space_group_IT_number 2
_space_group_name_Hall '-P 1'
_space_group_name_H-M_alt 'P -1'
_atom_sites_solution_hydrogens mixed
_atom_sites_solution_primary dual
_audit_creation_date 2021-10-06
_audit_creation_method
;
Olex2 1.3-ac4
(compiled 2019.04.23 svn.r3594 for Rigaku Oxford Diffraction, GUI svn.r5739)
;
_audit_update_record
;
2023-05-02 deposited with the CCDC.	2023-06-30 downloaded from the CCDC.
;
_cell_angle_alpha 88.249(2)
_cell_angle_beta 83.997(2)
_cell_angle_gamma 79.406(3)
_cell_formula_units_Z 4
_cell_length_a 6.2842(2)
_cell_length_b 13.1283(4)
_cell_length_c 15.8787(3)
_cell_measurement_reflns_used 9669
_cell_measurement_temperature 293(2)
_cell_measurement_theta_max 77.0210
_cell_measurement_theta_min 3.4080
_cell_volume 1280.53(6)
_computing_cell_refinement 'CrysAlisPro 1.171.41.113a (Rigaku OD, 2021)'
_computing_data_collection 'CrysAlisPro 1.171.41.113a (Rigaku OD, 2021)'
_computing_data_reduction 'CrysAlisPro 1.171.41.113a (Rigaku OD, 2021)'
_computing_molecular_graphics 'Olex2 (Dolomanov et al., 2009)'
_computing_publication_material 'Olex2 (Dolomanov et al., 2009)'
_computing_structure_refinement 'ShelXL (Sheldrick, 2015)'
_computing_structure_solution 'ShelXT (Sheldrick, 2015)'
_diffrn_ambient_temperature 293(2)
_diffrn_detector 'Hybrid Pixel Array Detector'
_diffrn_detector_area_resol_mean 10.0000
_diffrn_detector_type HyPix
_diffrn_measured_fraction_theta_full 0.997
_diffrn_measured_fraction_theta_max 0.942
_diffrn_measurement_details
;
List of Runs (angles in degrees, time in seconds):

  # Type    Start    End  Width  t~exp~   \w     \q     \k     \f   Frames
#--------------------------------------------------------------------------
  1  \w     33.00 108.00   0.50    0.05    --   47.57  77.00 -30.00  150
  2  \w     87.00 160.00   0.50    0.07    --  107.75 110.00 -46.00  146
  3  \w    -26.00  10.00   0.50    0.05    --   47.57 -19.00-120.00   72
  4  \w    -22.00  14.00   0.50    0.05    --   47.57 -19.00-150.00   72
  5  \w     75.00 100.00   0.50    0.07    --  107.75 -99.00-120.00   50
  6  \w     71.00  99.00   0.50    0.07    --  107.75-110.00-141.00   56
  7  \w     36.00 109.00   0.50    0.07    --  107.75-125.00-150.00  146
  8  \w     17.00  58.00   0.50    0.05    --   47.57-110.00-141.00   82
  9  \w     47.00 104.00   0.50    0.07    --  107.75 -99.00 120.00  114
 10  \w     37.00  89.00   0.50    0.07    --  107.75 -99.00  90.00  104
 11  \w     38.00  63.00   0.50    0.07    --  107.75 -57.00   0.00   50
 12  \w     35.00  60.00   0.50    0.07    --  107.75 -57.00 120.00   50
 13  \w     76.00 101.00   0.50    0.07    --  107.75 -77.00 -30.00   50
 14  \w     37.00  96.00   0.50    0.07    --  107.75 -77.00 -90.00  118
 15  \w     50.00 101.00   0.50    0.07    --  107.75 -77.00-150.00  102
 16  \w     37.00  62.00   0.50    0.07    --  107.75 -57.00-180.00   50
 17  \w    -56.00  25.00   0.50    0.05    --  -47.57  57.00 -90.00  162
 18  \w    -69.00 -44.00   0.50    0.07    -- -100.00  57.00-180.00   50
 19  \w    -31.00  16.00   0.50    0.05    --  -47.57  37.00-150.00   94
 20  \w    -64.00 -27.00   0.50    0.07    -- -100.00 125.00   0.00   74
 21  \w    -66.00 -28.00   0.50    0.07    -- -100.00 125.00 -30.00   76
 22  \w   -106.00 -80.00   0.50    0.07    -- -100.00 110.00 -46.00   52
 23  \w   -112.00 -74.00   0.50    0.07    -- -100.00 125.00   0.00   76
 24  \w   -112.00 -71.00   0.50    0.07    -- -100.00 125.00 -30.00   82
 25  \w    -75.00 -27.00   0.50    0.07    -- -100.00 109.00-142.95   96
 26  \w   -108.00 -83.00   0.50    0.07    -- -100.00 109.00-142.95   50
 27  \w    -93.00 -59.00   0.50    0.05    --  -47.57 125.00-180.00   68
 28  \w    -56.00 -23.00   0.50    0.05    --  -47.57 125.00-180.00   66
 29  \w    -82.00 -15.00   0.50    0.05    --  -47.57 110.00 -46.00  134
 30  \w   -128.00 -87.00   0.50    0.07    -- -100.00 -37.00  90.00   82
 31  \w   -167.00-140.00   0.50    0.07    -- -100.00 -37.00  90.00   54
 32  \w   -172.00 -85.00   0.50    0.07    -- -100.00 -57.00   0.00  174
 33  \w   -159.00 -85.00   0.50    0.07    -- -100.00 -57.00 -30.00  148
 34  \w   -171.00 -87.00   0.50    0.07    -- -100.00 -57.00 -60.00  168
 35  \w   -117.00 -92.00   0.50    0.07    -- -100.00 -37.00-120.00   50
 36  \w   -162.00-129.00   0.50    0.07    -- -100.00 -37.00-120.00   66
 37  \w   -131.00-105.00   0.50    0.07    -- -100.00-110.00-141.00   52
 38  \w   -127.00 -92.00   0.50    0.07    -- -100.00-125.00 -60.00   70
 39  \w   -173.00-140.00   0.50    0.07    -- -100.00-125.00 -60.00   66
;
_diffrn_measurement_device 'four-circle diffractometer'
_diffrn_measurement_device_type 'ROD, Synergy Custom system, HyPix'
_diffrn_measurement_method '\w scans'
_diffrn_orient_matrix_type 'CrysAlisPro convention (1999,Acta A55,543-557)'
_diffrn_orient_matrix_UB_11 0.2402471000
_diffrn_orient_matrix_UB_12 0.0060815000
_diffrn_orient_matrix_UB_13 0.0064441000
_diffrn_orient_matrix_UB_21 -0.0521720000
_diffrn_orient_matrix_UB_22 0.0223240000
_diffrn_orient_matrix_UB_23 0.0953436000
_diffrn_orient_matrix_UB_31 0.0489655000
_diffrn_orient_matrix_UB_32 -0.1171257000
_diffrn_orient_matrix_UB_33 0.0196600000
_diffrn_radiation_monochromator mirror
_diffrn_radiation_probe x-ray
_diffrn_radiation_type 'Cu K\a'
_diffrn_radiation_wavelength 1.54184
_diffrn_reflns_av_R_equivalents 0.0361
_diffrn_reflns_av_unetI/netI 0.0373
_diffrn_reflns_Laue_measured_fraction_full 0.997
_diffrn_reflns_Laue_measured_fraction_max 0.942
_diffrn_reflns_limit_h_max 7
_diffrn_reflns_limit_h_min -7
_diffrn_reflns_limit_k_max 11
_diffrn_reflns_limit_k_min -16
_diffrn_reflns_limit_l_max 19
_diffrn_reflns_limit_l_min -19
_diffrn_reflns_number 15039
_diffrn_reflns_point_group_measured_fraction_full 0.997
_diffrn_reflns_point_group_measured_fraction_max 0.942
_diffrn_reflns_theta_full 67.684
_diffrn_reflns_theta_max 77.590
_diffrn_reflns_theta_min 2.798
_diffrn_source 'Rotating-anode X-ray tube'
_diffrn_source_type 'Rigaku (Cu) X-ray Source'
_exptl_absorpt_coefficient_mu 0.668
_exptl_absorpt_correction_T_max 1.00000
_exptl_absorpt_correction_T_min 0.50591
_exptl_absorpt_correction_type multi-scan
_exptl_absorpt_process_details
;
CrysAlisPro 1.171.41.113a (Rigaku Oxford Diffraction, 2021)
Empirical absorption correction using spherical harmonics,
implemented in SCALE3 ABSPACK scaling algorithm.
;
_exptl_crystal_colour 'clear dark yellow'
_exptl_crystal_colour_lustre clear
_exptl_crystal_colour_modifier dark
_exptl_crystal_colour_primary yellow
_exptl_crystal_density_diffrn 1.252
_exptl_crystal_description block
_exptl_crystal_F_000 512
_exptl_crystal_size_max 0.12
_exptl_crystal_size_mid 0.09
_exptl_crystal_size_min 0.06
_refine_diff_density_max 0.303
_refine_diff_density_min -0.161
_refine_diff_density_rms 0.037
_refine_ls_extinction_coef 0.0048(11)
_refine_ls_extinction_expression Fc^*^=kFc[1+0.001xFc^2^\l^3^/sin(2\q)]^-1/4^
_refine_ls_extinction_method 'SHELXL-2018/3 (Sheldrick 2018)'
_refine_ls_goodness_of_fit_ref 1.090
_refine_ls_hydrogen_treatment mixed
_refine_ls_matrix_type full
_refine_ls_number_parameters 338
_refine_ls_number_reflns 5118
_refine_ls_number_restraints 2
_refine_ls_restrained_S_all 1.090
_refine_ls_R_factor_all 0.0661
_refine_ls_R_factor_gt 0.0575
_refine_ls_shift/su_max 0.001
_refine_ls_shift/su_mean 0.000
_refine_ls_structure_factor_coef Fsqd
_refine_ls_weighting_details 'w=1/[\s^2^(Fo^2^)+(0.0920P)^2^+0.1769P] where P=(Fo^2^+2Fc^2^)/3'
_refine_ls_weighting_scheme calc
_refine_ls_wR_factor_gt 0.1705
_refine_ls_wR_factor_ref 0.1782
_reflns_Friedel_coverage 0.000
_reflns_number_gt 4064
_reflns_number_total 5118
_reflns_threshold_expression 'I > 2\s(I)'
_cod_data_source_file d3ra04102f2.cif
_cod_data_source_block 5
_cod_depositor_comments
;

2024-06-28
Z value and formula fixed to values more according to usual
chemical conventions.                 miguel
;
_cod_original_formula_sum 'C30 H30 N2 O4'
_cod_original_formula_weight 482.56
_cod_original_formula_moiety '2(C15 H15 N O2)'
_cod_original_formula_units_Z 2
_cod_original_cell_volume 1280.52(6)
_cod_database_code 7247086
_shelx_shelxl_version_number 2018/3
_shelx_space_group_comment
;
The symmetry employed for this shelxl refinement is uniquely defined
by the following loop, which should always be used as a source of
symmetry information in preference to the above space-group names.
They are only intended as comments.
;
_reflns_odcompleteness_completeness 99.83
_reflns_odcompleteness_iscentric 1
_reflns_odcompleteness_theta 66.97
_olex2_refinement_description
;
1. Fixed Uiso
 At 1.2 times of:
  All C(H) groups, All N(H) groups
 At 1.5 times of:
  All C(H,H,H) groups
2. Restrained distances
 H3-O3
 0.82 with sigma of 0.01
 O1-H1
 0.82 with sigma of 0.01
3.a Aromatic/amide H refined with riding coordinates:
 N1(H1A), C4(H4), C5(H5), C6(H6), C10(H10), C11(H11), C13(H13), C14(H14),
 N2(H2), C19(H19), C20(H20), C21(H21), C25(H25), C26(H26), C28(H28), C29(H29)
3.b Idealised Me refined as rotating group:
 C7(H7A,H7B,H7C), C8(H8A,H8B,H8C), C22(H22A,H22B,H22C), C23(H23A,H23B,H23C)
;
_olex2_submission_special_instructions 'No special instructions were received'
_oxdiff_exptl_absorpt_empirical_details
;
Empirical correction (ABSPACK) includes:
- Absorption correction using spherical harmonics
- Frame scaling
;
_oxdiff_exptl_absorpt_empirical_full_max 2.632
_oxdiff_exptl_absorpt_empirical_full_min 0.561

loop_
_space_group_symop_operation_xyz
'x, y, z'
'-x, -y, -z'

loop_
_atom_site_label
_atom_site_type_symbol
_atom_site_fract_x
_atom_site_fract_y
_atom_site_fract_z
_atom_site_U_iso_or_equiv
_atom_site_adp_type
_atom_site_occupancy
_atom_site_site_symmetry_order
_atom_site_calc_flag
_atom_site_refinement_flags_posn
_atom_site_refinement_flags_adp
_atom_site_refinement_flags_occupancy
_atom_site_disorder_assembly
_atom_site_disorder_group
O1 O 0.7881(3) 0.93946(12) 0.04665(11) 0.0838(5) Uani 1 1 d D . . . .
H1 H 0.828(8) 0.986(3) 0.017(2) 0.188(18) Uiso 1 1 d D . . . .
O2 O 1.1489(2) 0.89296(11) 0.03861(9) 0.0765(4) Uani 1 1 d . . . . .
N1 N 0.8721(3) 0.50230(12) 0.23553(11) 0.0727(5) Uani 1 1 d . . . . .
H1A H 0.974977 0.475335 0.265491 0.087 Uiso 1 1 calc R . . . .
C1 C 0.6941(3) 0.44901(13) 0.23325(12) 0.0622(4) Uani 1 1 d . . . . .
C2 C 0.6583(3) 0.40615(13) 0.15757(12) 0.0647(5) Uani 1 1 d . . . . .
C3 C 0.4874(3) 0.34976(14) 0.15883(13) 0.0679(5) Uani 1 1 d . . . . .
C4 C 0.3660(3) 0.33647(14) 0.23479(14) 0.0697(5) Uani 1 1 d . . . . .
H4 H 0.256075 0.297561 0.235872 0.084 Uiso 1 1 calc R . . . .
C5 C 0.4022(4) 0.37845(16) 0.30776(14) 0.0751(5) Uani 1 1 d . . . . .
H5 H 0.316942 0.368823 0.357832 0.090 Uiso 1 1 calc R . . . .
C6 C 0.5670(4) 0.43584(15) 0.30746(13) 0.0708(5) Uani 1 1 d . . . . .
H6 H 0.591575 0.465334 0.357243 0.085 Uiso 1 1 calc R . . . .
C7 C 0.8005(4) 0.4167(2) 0.07741(15) 0.0916(7) Uani 1 1 d . . . . .
H7A H 0.840789 0.350620 0.050202 0.137 Uiso 1 1 calc GR . . . .
H7B H 0.929175 0.440287 0.090203 0.137 Uiso 1 1 calc GR . . . .
H7C H 0.722932 0.465801 0.040343 0.137 Uiso 1 1 calc GR . . . .
C8 C 0.4415(5) 0.3019(2) 0.07978(16) 0.0967(7) Uani 1 1 d . . . . .
H8A H 0.420877 0.354034 0.036201 0.145 Uiso 1 1 calc GR . . . .
H8B H 0.312230 0.272504 0.091048 0.145 Uiso 1 1 calc GR . . . .
H8C H 0.562046 0.248444 0.061451 0.145 Uiso 1 1 calc GR . . . .
C9 C 0.8905(3) 0.59381(13) 0.19313(12) 0.0611(4) Uani 1 1 d . . . . .
C10 C 1.0939(3) 0.62220(15) 0.17615(13) 0.0681(5) Uani 1 1 d . . . . .
H10 H 1.216423 0.579318 0.193818 0.082 Uiso 1 1 calc R . . . .
C11 C 1.1149(3) 0.71319(14) 0.13344(12) 0.0646(5) Uani 1 1 d . . . . .
H11 H 1.251958 0.730620 0.121972 0.078 Uiso 1 1 calc R . . . .
C12 C 0.9343(3) 0.77943(13) 0.10718(10) 0.0567(4) Uani 1 1 d . . . . .
C13 C 0.7315(3) 0.75197(14) 0.12527(13) 0.0649(5) Uani 1 1 d . . . . .
H13 H 0.608691 0.795953 0.108961 0.078 Uiso 1 1 calc R . . . .
C14 C 0.7096(3) 0.66072(14) 0.16694(14) 0.0693(5) Uani 1 1 d . . . . .
H14 H 0.572334 0.643279 0.177839 0.083 Uiso 1 1 calc R . . . .
C15 C 0.9616(3) 0.87556(13) 0.06183(11) 0.0600(4) Uani 1 1 d . . . . .
O3 O 1.0858(3) 0.59509(12) 0.43564(12) 0.0873(5) Uani 1 1 d D . . . .
H3 H 1.123(9) 0.544(3) 0.466(3) 0.23(2) Uiso 1 1 d D . . . .
O4 O 0.7510(2) 0.56852(11) 0.47833(10) 0.0785(4) Uani 1 1 d . . . . .
N2 N 0.5577(3) 0.99464(12) 0.27206(12) 0.0742(5) Uani 1 1 d . . . . .
H2 H 0.655666 1.023481 0.243930 0.089 Uiso 1 1 calc R . . . .
C16 C 0.3378(3) 1.04607(13) 0.27008(12) 0.0625(4) Uani 1 1 d . . . . .
C17 C 0.2184(3) 1.08895(13) 0.34372(12) 0.0639(5) Uani 1 1 d . . . . .
C18 C 0.0043(3) 1.14359(14) 0.33771(13) 0.0677(5) Uani 1 1 d . . . . .
C19 C -0.0756(3) 1.15598(14) 0.25989(14) 0.0719(5) Uani 1 1 d . . . . .
H19 H -0.215162 1.193307 0.255930 0.086 Uiso 1 1 calc R . . . .
C20 C 0.0454(4) 1.11464(16) 0.18808(14) 0.0787(6) Uani 1 1 d . . . . .
H20 H -0.011759 1.124249 0.136123 0.094 Uiso 1 1 calc R . . . .
C21 C 0.2535(4) 1.05846(15) 0.19310(13) 0.0720(5) Uani 1 1 d . . . . .
H21 H 0.335472 1.029317 0.144714 0.086 Uiso 1 1 calc R . . . .
C22 C 0.3134(4) 1.08118(19) 0.42625(15) 0.0881(7) Uani 1 1 d . . . . .
H22A H 0.252229 1.031575 0.462227 0.132 Uiso 1 1 calc GR . . . .
H22B H 0.280889 1.147640 0.452945 0.132 Uiso 1 1 calc GR . . . .
H22C H 0.468253 1.059336 0.416770 0.132 Uiso 1 1 calc GR . . . .
C23 C -0.1327(5) 1.1907(2) 0.41490(17) 0.1001(8) Uani 1 1 d . . . . .
H23A H -0.133053 1.139492 0.459328 0.150 Uiso 1 1 calc GR . . . .
H23B H -0.278896 1.215123 0.401408 0.150 Uiso 1 1 calc GR . . . .
H23C H -0.073601 1.247757 0.433305 0.150 Uiso 1 1 calc GR . . . .
C24 C 0.6301(3) 0.90356(13) 0.31431(12) 0.0604(4) Uani 1 1 d . . . . .
C25 C 0.4886(3) 0.84450(14) 0.35720(13) 0.0644(5) Uani 1 1 d . . . . .
H25 H 0.339072 0.867471 0.359044 0.077 Uiso 1 1 calc R . . . .
C26 C 0.5677(3) 0.75283(13) 0.39670(12) 0.0611(4) Uani 1 1 d . . . . .
H26 H 0.471449 0.714001 0.424533 0.073 Uiso 1 1 calc R . . . .
C27 C 0.7916(3) 0.71754(13) 0.39538(11) 0.0573(4) Uani 1 1 d . . . . .
C28 C 0.9324(3) 0.77686(14) 0.35282(12) 0.0630(4) Uani 1 1 d . . . . .
H28 H 1.081860 0.753987 0.351043 0.076 Uiso 1 1 calc R . . . .
C29 C 0.8538(3) 0.86841(14) 0.31356(13) 0.0653(5) Uani 1 1 d . . . . .
H29 H 0.950276 0.907441 0.286185 0.078 Uiso 1 1 calc R . . . .
C30 C 0.8794(3) 0.62135(13) 0.43909(11) 0.0608(4) Uani 1 1 d . . . . .

loop_
_atom_site_aniso_label
_atom_site_aniso_U_11
_atom_site_aniso_U_22
_atom_site_aniso_U_33
_atom_site_aniso_U_23
_atom_site_aniso_U_13
_atom_site_aniso_U_12
O1 0.0687(9) 0.0708(8) 0.1077(12) 0.0315(8) -0.0091(8) -0.0065(7)
O2 0.0672(8) 0.0701(8) 0.0896(10) 0.0171(7) 0.0008(7) -0.0138(6)
N1 0.0613(9) 0.0637(9) 0.0946(12) 0.0231(8) -0.0240(8) -0.0106(7)
C1 0.0601(10) 0.0505(8) 0.0741(11) 0.0124(7) -0.0130(8) -0.0037(7)
C2 0.0644(11) 0.0554(9) 0.0688(11) 0.0106(8) -0.0038(8) -0.0001(8)
C3 0.0681(11) 0.0550(9) 0.0780(12) 0.0065(8) -0.0152(9) -0.0014(8)
C4 0.0605(10) 0.0563(9) 0.0892(14) 0.0108(9) -0.0058(9) -0.0054(8)
C5 0.0754(13) 0.0699(11) 0.0758(13) 0.0106(9) 0.0047(10) -0.0107(10)
C6 0.0773(13) 0.0652(10) 0.0679(11) 0.0084(8) -0.0066(9) -0.0097(9)
C7 0.0939(17) 0.0960(16) 0.0810(14) 0.0012(12) 0.0080(12) -0.0168(13)
C8 0.109(2) 0.0935(16) 0.0905(16) -0.0091(13) -0.0178(14) -0.0210(14)
C9 0.0560(10) 0.0578(9) 0.0694(10) 0.0096(8) -0.0132(8) -0.0076(7)
C10 0.0520(9) 0.0664(10) 0.0841(12) 0.0154(9) -0.0135(9) -0.0051(8)
C11 0.0504(9) 0.0667(10) 0.0761(11) 0.0106(8) -0.0077(8) -0.0102(8)
C12 0.0579(10) 0.0566(9) 0.0544(9) 0.0034(7) -0.0056(7) -0.0078(7)
C13 0.0530(10) 0.0592(9) 0.0826(12) 0.0137(8) -0.0179(8) -0.0068(8)
C14 0.0505(9) 0.0624(10) 0.0961(14) 0.0182(9) -0.0166(9) -0.0112(8)
C15 0.0600(10) 0.0590(9) 0.0586(9) 0.0038(7) -0.0042(8) -0.0069(8)
O3 0.0651(9) 0.0740(9) 0.1153(12) 0.0231(8) -0.0135(8) 0.0053(7)
O4 0.0737(9) 0.0708(8) 0.0861(9) 0.0208(7) -0.0075(7) -0.0046(7)
N2 0.0572(9) 0.0635(9) 0.0975(12) 0.0220(8) -0.0033(8) -0.0054(7)
C16 0.0630(10) 0.0518(8) 0.0727(11) 0.0117(8) -0.0103(8) -0.0102(7)
C17 0.0680(11) 0.0554(9) 0.0680(11) 0.0092(8) -0.0154(9) -0.0076(8)
C18 0.0666(11) 0.0571(9) 0.0778(12) 0.0090(8) -0.0108(9) -0.0066(8)
C19 0.0664(11) 0.0602(10) 0.0891(14) 0.0161(9) -0.0227(10) -0.0060(9)
C20 0.0907(15) 0.0742(12) 0.0751(13) 0.0153(10) -0.0311(11) -0.0150(11)
C21 0.0825(13) 0.0657(11) 0.0667(11) 0.0078(8) -0.0122(10) -0.0097(10)
C22 0.0961(16) 0.0909(15) 0.0752(13) -0.0012(11) -0.0269(12) -0.0016(13)
C23 0.0916(17) 0.1019(17) 0.0947(17) -0.0027(13) -0.0017(14) 0.0096(14)
C24 0.0552(9) 0.0549(9) 0.0691(10) 0.0048(7) -0.0083(8) -0.0047(7)
C25 0.0495(9) 0.0598(9) 0.0815(12) 0.0082(8) -0.0080(8) -0.0046(7)
C26 0.0560(10) 0.0561(9) 0.0692(10) 0.0060(7) -0.0048(8) -0.0073(7)
C27 0.0574(10) 0.0526(8) 0.0597(9) -0.0011(7) -0.0097(7) -0.0017(7)
C28 0.0494(9) 0.0604(9) 0.0766(11) 0.0007(8) -0.0081(8) -0.0021(7)
C29 0.0530(10) 0.0610(10) 0.0810(12) 0.0077(8) -0.0048(8) -0.0104(8)
C30 0.0596(10) 0.0574(9) 0.0623(10) 0.0000(7) -0.0097(8) -0.0010(8)

loop_
_atom_type_symbol
_atom_type_description
_atom_type_scat_dispersion_real
_atom_type_scat_dispersion_imag
_atom_type_scat_source
C C 0.0181 0.0091 'International Tables Vol C Tables 4.2.6.8 and 6.1.1.4'
H H 0.0000 0.0000 'International Tables Vol C Tables 4.2.6.8 and 6.1.1.4'
N N 0.0311 0.0180 'International Tables Vol C Tables 4.2.6.8 and 6.1.1.4'
O O 0.0492 0.0322 'International Tables Vol C Tables 4.2.6.8 and 6.1.1.4'

loop_
_geom_angle_atom_site_label_1
_geom_angle_atom_site_label_2
_geom_angle_atom_site_label_3
_geom_angle
_geom_angle_site_symmetry_1
_geom_angle_site_symmetry_3
_geom_angle_publ_flag
C9 N1 C1 124.59(15) . . ?
C2 C1 N1 120.08(17) . . ?
C6 C1 N1 118.88(18) . . ?
C6 C1 C2 120.94(18) . . ?
C1 C2 C3 118.37(17) . . ?
C1 C2 C7 121.34(19) . . ?
C3 C2 C7 120.27(19) . . ?
C2 C3 C8 120.8(2) . . ?
C4 C3 C2 119.06(19) . . ?
C4 C3 C8 120.1(2) . . ?
C5 C4 C3 122.0(2) . . ?
C4 C5 C6 119.76(19) . . ?
C1 C6 C5 119.8(2) . . ?
N1 C9 C10 119.92(16) . . ?
N1 C9 C14 121.81(17) . . ?
C10 C9 C14 118.26(16) . . ?
C11 C10 C9 120.54(17) . . ?
C10 C11 C12 121.02(17) . . ?
C11 C12 C15 119.82(16) . . ?
C13 C12 C11 118.44(16) . . ?
C13 C12 C15 121.74(16) . . ?
C14 C13 C12 120.89(16) . . ?
C13 C14 C9 120.84(17) . . ?
O1 C15 C12 117.50(16) . . ?
O2 C15 O1 122.39(16) . . ?
O2 C15 C12 120.11(16) . . ?
C24 N2 C16 126.92(16) . . ?
C17 C16 N2 120.21(17) . . ?
C21 C16 N2 118.20(18) . . ?
C21 C16 C17 121.42(18) . . ?
C16 C17 C18 118.11(17) . . ?
C16 C17 C22 121.68(18) . . ?
C18 C17 C22 120.18(19) . . ?
C17 C18 C23 120.54(19) . . ?
C19 C18 C17 119.39(19) . . ?
C19 C18 C23 120.0(2) . . ?
C20 C19 C18 121.60(19) . . ?
C19 C20 C21 119.83(19) . . ?
C16 C21 C20 119.6(2) . . ?
N2 C24 C25 122.64(17) . . ?
N2 C24 C29 118.73(17) . . ?
C29 C24 C25 118.62(16) . . ?
C26 C25 C24 120.73(17) . . ?
C25 C26 C27 120.50(17) . . ?
C26 C27 C30 121.33(17) . . ?
C28 C27 C26 118.61(16) . . ?
C28 C27 C30 120.04(16) . . ?
C29 C28 C27 120.98(17) . . ?
C28 C29 C24 120.55(17) . . ?
O3 C30 C27 117.46(17) . . ?
O4 C30 O3 122.80(16) . . ?
O4 C30 C27 119.74(16) . . ?

loop_
_geom_bond_atom_site_label_1
_geom_bond_atom_site_label_2
_geom_bond_distance
_geom_bond_site_symmetry_2
_geom_bond_publ_flag
O1 C15 1.287(2) . ?
O2 C15 1.255(2) . ?
N1 C1 1.428(2) . ?
N1 C9 1.377(2) . ?
C1 C2 1.398(3) . ?
C1 C6 1.378(3) . ?
C2 C3 1.410(3) . ?
C2 C7 1.495(3) . ?
C3 C4 1.383(3) . ?
C3 C8 1.498(3) . ?
C4 C5 1.356(3) . ?
C5 C6 1.388(3) . ?
C9 C10 1.393(3) . ?
C9 C14 1.395(2) . ?
C10 C11 1.376(3) . ?
C11 C12 1.390(3) . ?
C12 C13 1.387(3) . ?
C12 C15 1.462(2) . ?
C13 C14 1.373(3) . ?
O3 C30 1.275(2) . ?
O4 C30 1.263(2) . ?
N2 C16 1.425(2) . ?
N2 C24 1.379(2) . ?
C16 C17 1.396(3) . ?
C16 C21 1.376(3) . ?
C17 C18 1.415(3) . ?
C17 C22 1.489(3) . ?
C18 C19 1.376(3) . ?
C18 C23 1.502(3) . ?
C19 C20 1.370(3) . ?
C20 C21 1.387(3) . ?
C24 C25 1.397(3) . ?
C24 C29 1.395(3) . ?
C25 C26 1.374(2) . ?
C26 C27 1.396(3) . ?
C27 C28 1.393(3) . ?
C27 C30 1.467(2) . ?
C28 C29 1.370(3) . ?
